data_2221490
loop_
_publ_author_name
'Wriedt, Mario'
'Sellmer, Sina'
'Jess, Inke'
'N\"ather, Christian'

_publ_section_title
Poly[bis(methanol-\k<i>O</i>)tris(\m-pyrimidine-\k^2^<i>N</i>:<i>N</i>')tetrakis(thiocyanato-\k<i>N</i>)dinickel(II)]
_journal_coeditor_code SI2156
_journal_issue 4
_journal_name_full 'Acta Crystallographica Section E'
_journal_page_first m361
_journal_page_last m362
_journal_paper_doi 10.1107/S1600536809005674
_journal_volume 65
_journal_year 2009
_chemical_formula_iupac '[Ni2 (N C S)4 (C4 H4 N2)3 (C H4 O)2]'
_chemical_formula_moiety 'C18 H20 N10 Ni2 O2 S4'
_chemical_formula_sum 'C18 H20 N10 Ni2 O2 S4'
_chemical_formula_weight 654.10
_chemical_name_systematic
;
Poly[bis(methanol-\k<i>O</i>)tris(\m-pyrimidine-
\k^2^<i>N</i>:<i>N</i>')tetrakis(thiocyanato-\k<i>N</i>)dinickel(II)]
;
_space_group_IT_number 43
_symmetry_cell_setting orthorhombic
_symmetry_space_group_name_Hall 'F 2 -2d'
_symmetry_space_group_name_H-M 'F d d 2'
_atom_sites_solution_hydrogens geom
_atom_sites_solution_primary direct
_atom_sites_solution_secondary difmap
_audit_creation_method SHELXL-97
_cell_angle_alpha 90.00
_cell_angle_beta 90.00
_cell_angle_gamma 90.00
_cell_formula_units_Z 8
_cell_length_a 20.0624(4)
_cell_length_b 32.5018(6)
_cell_length_c 8.0268(2)
_cell_measurement_reflns_used 26829
_cell_measurement_temperature 80(2)
_cell_measurement_theta_max 30.24
_cell_measurement_theta_min 2.39
_cell_volume 5233.99(19)
_computing_cell_refinement 'X-AREA (Stoe & Cie, 2008)'
_computing_data_collection 'X-AREA (Stoe & Cie, 2008)'
_computing_data_reduction 'X-RED32 (Stoe & Cie, 2008'
_computing_molecular_graphics 'XP in SHELXTL (Sheldrick, 2008)'
_computing_publication_material 'XCIF in SHELXTL (Sheldrick, 2008)'
_computing_structure_refinement 'SHELXL97 (Sheldrick, 2008)'
_computing_structure_solution 'SHELXS97 (Sheldrick, 2008)'
_diffrn_ambient_temperature 80(2)
_diffrn_measured_fraction_theta_full 0.999
_diffrn_measured_fraction_theta_max 0.999
_diffrn_measurement_device_type 'Stoe IPDS-2'
_diffrn_measurement_method \w
_diffrn_radiation_monochromator graphite
_diffrn_radiation_source 'fine-focus sealed tube'
_diffrn_radiation_type MoK\a
_diffrn_radiation_wavelength 0.71073
_diffrn_reflns_av_R_equivalents 0.0425
_diffrn_reflns_av_sigmaI/netI 0.0193
_diffrn_reflns_limit_h_max 28
_diffrn_reflns_limit_h_min -28
_diffrn_reflns_limit_k_max 45
_diffrn_reflns_limit_k_min -45
_diffrn_reflns_limit_l_max 11
_diffrn_reflns_limit_l_min -11
_diffrn_reflns_number 26228
_diffrn_reflns_theta_full 29.81
_diffrn_reflns_theta_max 29.81
_diffrn_reflns_theta_min 2.39
_diffrn_standards_decay_% 0
_diffrn_standards_interval_time 0
_diffrn_standards_number 0
_exptl_absorpt_coefficient_mu 1.796
_exptl_absorpt_correction_T_max 0.936
_exptl_absorpt_correction_T_min 0.813
_exptl_absorpt_correction_type numerical
_exptl_absorpt_process_details '(X-SHAPE and X-RED32; Stoe & Cie, 2008)'
_exptl_crystal_colour green
_exptl_crystal_density_diffrn 1.660
_exptl_crystal_density_method 'not measured'
_exptl_crystal_description needle
_exptl_crystal_F_000 2672
_exptl_crystal_size_max 0.19
_exptl_crystal_size_mid 0.09
_exptl_crystal_size_min 0.03
_refine_diff_density_max 0.340
_refine_diff_density_min -0.214
_refine_ls_abs_structure_details 'Flack (1983), 1746 Friedel pairs'
_refine_ls_abs_structure_Flack 0.092(7)
_refine_ls_extinction_method none
_refine_ls_goodness_of_fit_ref 1.088
_refine_ls_hydrogen_treatment mixed
_refine_ls_matrix_type full
_refine_ls_number_parameters 170
_refine_ls_number_reflns 3743
_refine_ls_number_restraints 1
_refine_ls_restrained_S_all 1.088
_refine_ls_R_factor_all 0.0208
_refine_ls_R_factor_gt 0.0199
_refine_ls_shift/su_max 0.001
_refine_ls_shift/su_mean 0.000
_refine_ls_structure_factor_coef Fsqd
_refine_ls_weighting_details 'w=1/[\s^2^(Fo^2^)+(0.0258P)^2^+3.6623P] where P=(Fo^2^+2Fc^2^)/3'
_refine_ls_weighting_scheme calc
_refine_ls_wR_factor_gt 0.0479
_refine_ls_wR_factor_ref 0.0482
_reflns_number_gt 3659
_reflns_number_total 3743
_reflns_threshold_expression I>2\s(I)
_cod_data_source_file si2156.cif
_cod_data_source_block I
_cod_database_code 2221490
_cod_database_fobs_code 2221490

loop_
_symmetry_equiv_pos_as_xyz
'x, y, z'
'-x, -y, z'
'x+1/4, -y+1/4, z+1/4'
'-x+1/4, y+1/4, z+1/4'
'x, y+1/2, z+1/2'
'-x, -y+1/2, z+1/2'
'x+1/4, -y+3/4, z+3/4'
'-x+1/4, y+3/4, z+3/4'
'x+1/2, y, z+1/2'
'-x+1/2, -y, z+1/2'
'x+3/4, -y+1/4, z+3/4'
'-x+3/4, y+1/4, z+3/4'
'x+1/2, y+1/2, z'
'-x+1/2, -y+1/2, z'
'x+3/4, -y+3/4, z+1/4'
'-x+3/4, y+3/4, z+1/4'

loop_
_atom_site_type_symbol
_atom_site_label
_atom_site_fract_x
_atom_site_fract_y
_atom_site_fract_z
_atom_site_U_iso_or_equiv
_atom_site_adp_type
_atom_site_calc_flag
_atom_site_refinement_flags
_atom_site_occupancy
_atom_site_disorder_assembly
_atom_site_disorder_group
Ni Ni1 0.606548(9) 0.227000(5) 0.78384(2) 0.01902(4) Uani d . 1 . .
N N1 0.55175(7) 0.27249(4) 0.65206(17) 0.0215(2) Uani d . 1 . .
N N2 0.47332(7) 0.29025(4) 0.44204(17) 0.0223(2) Uani d . 1 . .
C C1 0.50701(7) 0.26330(4) 0.5344(2) 0.0221(2) Uani d . 1 . .
H H1 0.4985 0.2350 0.5149 0.026 Uiso calc R 1 . .
C C2 0.48569(8) 0.33035(5) 0.4691(2) 0.0254(3) Uani d . 1 . .
H H2 0.4634 0.3505 0.4036 0.030 Uiso calc R 1 . .
C C3 0.52997(9) 0.34281(5) 0.5898(2) 0.0270(3) Uani d . 1 . .
H H3 0.5379 0.3712 0.6103 0.032 Uiso calc R 1 . .
C C4 0.56250(9) 0.31286(5) 0.6799(2) 0.0256(3) Uani d . 1 . .
H H4 0.5933 0.3208 0.7638 0.031 Uiso calc R 1 . .
N N11 0.69268(6) 0.24119(4) 0.64396(16) 0.0216(2) Uani d . 1 . .
C C11 0.7500 0.2500 0.7204(3) 0.0221(4) Uani d S 1 . .
H H11 0.7500 0.2500 0.8388 0.027 Uiso calc SR 1 . .
C C13 0.7500 0.2500 0.3882(3) 0.0322(5) Uani d S 1 . .
H H13 0.7500 0.2500 0.2698 0.039 Uiso calc SR 1 . .
C C14 0.69298(8) 0.24151(6) 0.4778(2) 0.0275(3) Uani d . 1 . .
H H14 0.6528 0.2357 0.4196 0.033 Uiso calc R 1 . .
N N21 0.58003(7) 0.18291(4) 0.61601(18) 0.0257(3) Uani d . 1 . .
C C21 0.55990(7) 0.15388(4) 0.5486(2) 0.0223(3) Uani d . 1 . .
S S21 0.53215(3) 0.113396(13) 0.45037(6) 0.03346(9) Uani d . 1 . .
N N31 0.63443(7) 0.26781(4) 0.96274(18) 0.0249(3) Uani d . 1 . .
C C31 0.63460(8) 0.29113(5) 1.07238(19) 0.0228(3) Uani d . 1 . .
S S31 0.63423(3) 0.323347(15) 1.22718(6) 0.03821(11) Uani d . 1 . .
O O41 0.66278(7) 0.18126(4) 0.90523(16) 0.0300(3) Uani d . 1 . .
C C41 0.67557(12) 0.17680(6) 1.0780(3) 0.0418(5) Uani d . 1 . .
H H41A 0.6591 0.2011 1.1375 0.063 Uiso calc R 1 . .
H H41B 0.7237 0.1740 1.0962 0.063 Uiso calc R 1 . .
H H41C 0.6528 0.1522 1.1198 0.063 Uiso calc R 1 . .
H H1O4 0.6830(14) 0.1640(8) 0.854(3) 0.047(7) Uiso d . 1 . .

loop_
_atom_site_aniso_label
_atom_site_aniso_U_11
_atom_site_aniso_U_22
_atom_site_aniso_U_33
_atom_site_aniso_U_12
_atom_site_aniso_U_13
_atom_site_aniso_U_23
Ni1 0.01457(7) 0.02028(8) 0.02220(8) -0.00051(7) -0.00029(7) -0.00255(7)
N1 0.0171(6) 0.0219(6) 0.0254(6) -0.0014(4) -0.0012(4) 0.0006(5)
N2 0.0169(6) 0.0217(5) 0.0282(6) -0.0005(5) -0.0006(5) 0.0003(5)
C1 0.0175(6) 0.0196(5) 0.0291(6) -0.0006(4) -0.0011(6) -0.0018(6)
C2 0.0253(8) 0.0222(6) 0.0287(7) 0.0000(5) 0.0014(6) 0.0019(6)
C3 0.0329(9) 0.0193(6) 0.0287(7) -0.0039(6) 0.0002(6) -0.0016(5)
C4 0.0276(8) 0.0239(6) 0.0254(7) -0.0048(6) -0.0021(6) -0.0014(5)
N11 0.0165(6) 0.0253(6) 0.0231(6) -0.0003(5) 0.0005(5) -0.0011(4)
C11 0.0173(9) 0.0262(9) 0.0230(9) 0.0002(7) 0.000 0.000
C13 0.0257(12) 0.0499(15) 0.0208(10) -0.0044(10) 0.000 0.000
C14 0.0202(7) 0.0376(8) 0.0247(7) -0.0016(6) -0.0022(6) -0.0019(6)
N21 0.0230(6) 0.0245(6) 0.0296(7) -0.0003(5) -0.0028(5) -0.0053(5)
C21 0.0183(6) 0.0246(6) 0.0239(6) 0.0029(5) 0.0015(5) 0.0018(5)
S21 0.0355(2) 0.02680(18) 0.0381(2) -0.00436(16) -0.00331(18) -0.00964(16)
N31 0.0222(6) 0.0263(6) 0.0262(6) -0.0024(5) 0.0006(5) -0.0035(5)
C31 0.0177(6) 0.0241(6) 0.0265(8) -0.0009(5) 0.0005(5) 0.0012(5)
S31 0.0431(3) 0.0360(2) 0.0355(2) -0.00220(19) 0.00501(19) -0.01510(18)
O41 0.0285(6) 0.0306(6) 0.0308(6) 0.0096(5) -0.0014(5) 0.0020(5)
C41 0.0516(12) 0.0336(9) 0.0403(10) 0.0021(8) -0.0217(9) 0.0030(7)

loop_
_atom_type_symbol
_atom_type_description
_atom_type_scat_dispersion_real
_atom_type_scat_dispersion_imag
_atom_type_scat_source
C C 0.0033 0.0016 'International Tables Vol C Tables 4.2.6.8 and 6.1.1.4'
H H 0.0000 0.0000 'International Tables Vol C Tables 4.2.6.8 and 6.1.1.4'
N N 0.0061 0.0033 'International Tables Vol C Tables 4.2.6.8 and 6.1.1.4'
S S 0.1246 0.1234 'International Tables Vol C Tables 4.2.6.8 and 6.1.1.4'
Ni Ni 0.3393 1.1124 'International Tables Vol C Tables 4.2.6.8 and 6.1.1.4'
O O 0.0106 0.0060 'International Tables Vol C Tables 4.2.6.8 and 6.1.1.4'

loop_
_geom_angle_atom_site_label_1
_geom_angle_atom_site_label_2
_geom_angle_atom_site_label_3
_geom_angle_site_symmetry_1
_geom_angle_site_symmetry_3
_geom_angle
_geom_angle_publ_flag
N31 Ni1 N21 . . 176.02(6) y
N31 Ni1 O41 . . 89.22(6) no
N21 Ni1 O41 . . 87.09(5) no
N31 Ni1 N11 . . 90.45(5) no
N21 Ni1 N11 . . 90.90(6) no
O41 Ni1 N11 . . 87.81(5) no
N31 Ni1 N2 . 6_655 87.56(5) no
N21 Ni1 N2 . 6_655 90.73(5) no
O41 Ni1 N2 . 6_655 86.62(5) y
N11 Ni1 N2 . 6_655 174.11(5) y
N31 Ni1 N1 . . 92.29(5) no
N21 Ni1 N1 . . 91.44(5) no
O41 Ni1 N1 . . 177.66(5) y
N11 Ni1 N1 . . 90.39(5) no
N2 Ni1 N1 6_655 . 95.23(5) y
C1 N1 C4 . . 116.23(14) ?
C1 N1 Ni1 . . 122.94(10) ?
C4 N1 Ni1 . . 120.79(11) ?
C1 N2 C2 . . 117.01(14) ?
C1 N2 Ni1 . 6_654 122.90(10) ?
C2 N2 Ni1 . 6_654 119.50(11) ?
N2 C1 N1 . . 125.96(13) ?
N2 C1 H1 . . 117.0 ?
N1 C1 H1 . . 117.0 ?
N2 C2 C3 . . 121.22(15) ?
N2 C2 H2 . . 119.4 ?
C3 C2 H2 . . 119.4 ?
C2 C3 C4 . . 117.90(14) ?
C2 C3 H3 . . 121.0 ?
C4 C3 H3 . . 121.0 ?
N1 C4 C3 . . 121.66(15) ?
N1 C4 H4 . . 119.2 ?
C3 C4 H4 . . 119.2 ?
C14 N11 C11 . . 117.02(16) ?
C14 N11 Ni1 . . 122.48(11) ?
C11 N11 Ni1 . . 120.49(12) ?
N11 C11 N11 . 14_655 125.2(2) ?
N11 C11 H11 . . 117.4 ?
N11 C11 H11 14_655 . 117.4 ?
C14 C13 C14 . 14_655 117.1(2) ?
C14 C13 H13 . . 121.4 ?
C14 C13 H13 14_655 . 121.4 ?
N11 C14 C13 . . 121.79(16) ?
N11 C14 H14 . . 119.1 ?
C13 C14 H14 . . 119.1 ?
C21 N21 Ni1 . . 166.20(14) ?
N21 C21 S21 . . 178.86(16) ?
C31 N31 Ni1 . . 164.08(13) ?
N31 C31 S31 . . 179.26(16) ?
C41 O41 Ni1 . . 128.45(12) ?
C41 O41 H1O4 . . 110(2) ?
Ni1 O41 H1O4 . . 121.7(19) ?
O41 C41 H41A . . 109.5 ?
O41 C41 H41B . . 109.5 ?
H41A C41 H41B . . 109.5 ?
O41 C41 H41C . . 109.5 ?
H41A C41 H41C . . 109.5 ?
H41B C41 H41C . . 109.5 ?

loop_
_geom_bond_atom_site_label_1
_geom_bond_atom_site_label_2
_geom_bond_site_symmetry_2
_geom_bond_distance
_geom_bond_publ_flag
Ni1 N31 . 2.0334(14) y
Ni1 N21 . 2.0376(13) y
Ni1 O41 . 2.1053(12) y
Ni1 N11 . 2.1118(13) y
Ni1 N2 6_655 2.1200(13) y
Ni1 N1 . 2.1244(13) y
N1 C1 . 1.337(2) ?
N1 C4 . 1.348(2) ?
N2 C1 . 1.332(2) ?
N2 C2 . 1.3444(19) ?
N2 Ni1 6_654 2.1200(13) ?
C1 H1 . 0.9500 ?
C2 C3 . 1.376(2) ?
C2 H2 . 0.9500 ?
C3 C4 . 1.377(2) ?
C3 H3 . 0.9500 ?
C4 H4 . 0.9500 ?
N11 C14 . 1.334(2) ?
N11 C11 . 1.3346(16) ?
C11 N11 14_655 1.3346(16) ?
C11 H11 . 0.9500 ?
C13 C14 . 1.379(2) ?
C13 C14 14_655 1.379(2) ?
C13 H13 . 0.9500 ?
C14 H14 . 0.9500 ?
N21 C21 . 1.160(2) ?
C21 S21 . 1.6320(16) ?
N31 C31 . 1.161(2) ?
C31 S31 . 1.6250(16) ?
O41 C41 . 1.418(2) ?
O41 H1O4 . 0.80(3) ?
C41 H41A . 0.9800 ?
C41 H41B . 0.9800 ?
C41 H41C . 0.9800 ?

loop_
_geom_hbond_atom_site_label_D
_geom_hbond_atom_site_label_H
_geom_hbond_atom_site_label_A
_geom_hbond_site_symmetry_A
_geom_hbond_distance_DH
_geom_hbond_distance_HA
_geom_hbond_distance_DA
_geom_hbond_angle_DHA
O41 H1O4 S21 3 0.80(3) 2.50(3) 3.2474(14) 154(2)
